data_4038706
loop_
_publ_author_name
'Campbell, Molly V.'
'Iretskii, Alexei V.'
'Mosey, R. Adam'

_publ_section_title
;
 One-Pot Tandem Assembly of Amides, Amines, and Ketones: Synthesis of
 C4-Quaternary 3,4- and 1,4-Dihydroquinazolines.
;
_journal_name_full 'The Journal of organic chemistry'
_journal_paper_doi 10.1021/acs.joc.0c01308
_journal_year 2020
_chemical_absolute_configuration ad
_chemical_formula_moiety 'C31 H28 N2 O3'
_chemical_formula_sum 'C31 H28 N2 O3'
_chemical_formula_weight 476.55
_space_group_crystal_system orthorhombic
_space_group_IT_number 29
_space_group_name_Hall 'P 2c -2ac'
_space_group_name_H-M_alt 'P c a 21'
_atom_sites_solution_hydrogens geom
_atom_sites_solution_primary dual
_audit_creation_date 2020-01-31
_audit_creation_method
;
Olex2 1.3
(compiled Nov 21 2019 18:26:39 for OlexSys, GUI svn.r6003)
;
_cell_angle_alpha 90
_cell_angle_beta 90
_cell_angle_gamma 90
_cell_formula_units_Z 8
_cell_length_a 17.7454(2)
_cell_length_b 13.7235(2)
_cell_length_c 21.0126(3)
_cell_measurement_reflns_used 9863
_cell_measurement_temperature 173(1)
_cell_measurement_theta_max 70.10
_cell_measurement_theta_min 3.22
_cell_volume 5117.18(12)
_computing_cell_refinement 'SAINT V8.38A (?, 2016)'
_computing_data_collection 'COSMO (BRUKER, V1.61, 2009)'
_computing_data_reduction 'SAINT V8.38A (?, 2016)'
_computing_molecular_graphics
;
O. V. Dolomanov, L. J. Bourhis, R. J. Gildea, J. A. K. Howard and H. Puschmann,
OLEX2: a complete structure solution, refinement and analysis program.
J. Appl. Cryst. (2009). 42, 339-341.
;
_computing_publication_material
;
O. V. Dolomanov, L. J. Bourhis, R. J. Gildea, J. A. K. Howard and H. Puschmann,
OLEX2: a complete structure solution, refinement and analysis program.
J. Appl. Cryst. (2009). 42, 339-341.
;
_computing_structure_refinement 'SHELXL (Sheldrick, Acta Cryst. A64 2008, 112-122)'
_computing_structure_solution 'SHELXT (Sheldrick, G.M. (2015). Acta Cryst. A71, 3-8)'
_diffrn_ambient_temperature 173(1)
_diffrn_detector_area_resol_mean 8.36
_diffrn_measured_fraction_theta_full 1.000
_diffrn_measured_fraction_theta_max 0.999
_diffrn_measurement_device_type 'Bruker APEX-II CCD'
_diffrn_measurement_method '\w and \f'
_diffrn_radiation_monochromator graphite
_diffrn_radiation_type CuK\a
_diffrn_radiation_wavelength 1.54178
_diffrn_reflns_av_R_equivalents 0.0573
_diffrn_reflns_av_unetI/netI 0.0432
_diffrn_reflns_Laue_measured_fraction_full 1.000
_diffrn_reflns_Laue_measured_fraction_max 0.999
_diffrn_reflns_limit_h_max 21
_diffrn_reflns_limit_h_min -21
_diffrn_reflns_limit_k_max 16
_diffrn_reflns_limit_k_min -16
_diffrn_reflns_limit_l_max 25
_diffrn_reflns_limit_l_min -24
_diffrn_reflns_number 47117
_diffrn_reflns_point_group_measured_fraction_full 0.952
_diffrn_reflns_point_group_measured_fraction_max 0.951
_diffrn_reflns_theta_full 67.679
_diffrn_reflns_theta_max 70.121
_diffrn_reflns_theta_min 3.220
_diffrn_source 'sealed tube'
_diffrn_source_current 30.0
_diffrn_source_power 1.2
_diffrn_source_voltage 40.0
_diffrn_standards_number 0
_exptl_absorpt_coefficient_mu 0.635
_exptl_absorpt_correction_T_max 0.7533
_exptl_absorpt_correction_T_min 0.6957
_exptl_absorpt_correction_type multi-scan
_exptl_absorpt_process_details
;
SADABS-2016/2 (Bruker,2016/2) was used for absorption correction.
wR2(int) was 0.0709 before and 0.0656 after correction.
The Ratio of minimum to maximum transmission is 0.9235.
The \l/2 correction factor is Not present.
;
_exptl_crystal_colour colourless
_exptl_crystal_colour_primary colourless
_exptl_crystal_density_diffrn 1.237
_exptl_crystal_description chunk
_exptl_crystal_F_000 2016
_exptl_crystal_recrystallization_method 'used as received'
_exptl_crystal_size_max 0.355
_exptl_crystal_size_mid 0.272
_exptl_crystal_size_min 0.134
_refine_diff_density_max 0.137
_refine_diff_density_min -0.231
_refine_diff_density_rms 0.041
_refine_ls_abs_structure_details
;
 Flack x determined using 3209 quotients [(I+)-(I-)]/[(I+)+(I-)]
 (Parsons, Flack and Wagner, Acta Cryst. B69 (2013) 249-259).
;
_refine_ls_abs_structure_Flack -0.01(11)
_refine_ls_extinction_method none
_refine_ls_goodness_of_fit_ref 1.037
_refine_ls_hydrogen_treatment constr
_refine_ls_matrix_type full
_refine_ls_number_parameters 653
_refine_ls_number_reflns 9268
_refine_ls_number_restraints 1
_refine_ls_restrained_S_all 1.037
_refine_ls_R_factor_all 0.0472
_refine_ls_R_factor_gt 0.0398
_refine_ls_shift/su_max 0.000
_refine_ls_shift/su_mean 0.000
_refine_ls_structure_factor_coef Fsqd
_refine_ls_weighting_details 'w=1/[\s^2^(Fo^2^)+(0.0479P)^2^+0.4998P] where P=(Fo^2^+2Fc^2^)/3'
_refine_ls_weighting_scheme calc
_refine_ls_wR_factor_gt 0.0907
_refine_ls_wR_factor_ref 0.0955
_reflns_Friedel_coverage 0.848
_reflns_Friedel_fraction_full 0.902
_reflns_Friedel_fraction_max 0.900
_reflns_number_gt 8232
_reflns_number_total 9268
_reflns_threshold_expression 'I > 2\s(I)'
_cod_data_source_file jo0c01308_si_002.cif
_cod_data_source_block ram120a
_cod_database_code 4038706
_shelx_shelxl_version_number 2018/3
_shelx_space_group_comment
;
The symmetry employed for this shelxl refinement is uniquely defined
by the following loop, which should always be used as a source of
symmetry information in preference to the above space-group names.
They are only intended as comments.
;
_shelx_estimated_absorpt_t_max 0.920
_shelx_estimated_absorpt_t_min 0.806
_olex2_refinement_description
;
1. Fixed Uiso
 At 1.2 times of:
  All C(H) groups, All C(H,H) groups
 At 1.5 times of:
  All C(H,H,H) groups
2.a Secondary CH2 refined with riding coordinates:
 C10(H10A,H10B), C25(H25A,H25B), C10A(H10C,H10D), C25A(H25C,H25D)
2.b Aromatic/amide H refined with riding coordinates:
 C3(H3), C4(H4), C6(H6), C13(H13), C14(H14), C15(H15), C16(H16), C17(H17),
 C20(H20), C21(H21), C22(H22), C23(H23), C24(H24), C27(H27), C28(H28), C29(H29),
  C30(H30), C31(H31), C3A(H3A), C4A(H4A), C6A(H6A), C13A(H13A), C14A(H14A),
 C15A(H15A), C16A(H16A), C17A(H17A), C20A(H20A), C21A(H21A), C22A(H22A),
 C23A(H23A), C24A(H24A), C27A(H27A), C28A(H28A), C29A(H29A), C30A(H30A),
 C31A(H31A)
2.c Idealised Me refined as rotating group:
 C11(H11A,H11B,H11C), C18(H18A,H18B,H18C), C11A(H11D,H11E,H11F), C18A(H18D,
 H18E,H18F)
;
_olex2_diffrn_ambient_temperature_device 'Oxford Cryosystems'
_olex2_exptl_crystal_mounting_method 'The crystal was mounted on a nylon loop with paratone oil'
_olex2_submission_original_sample_id 'RM-1-089 Ethyl acetate/ pentane vial'
_olex2_submission_special_instructions 'No special instructions were received'

loop_
_space_group_symop_operation_xyz
'x, y, z'
'-x, -y, z+1/2'
'x+1/2, -y, z'
'-x+1/2, y, z+1/2'

loop_
_atom_site_label
_atom_site_type_symbol
_atom_site_fract_x
_atom_site_fract_y
_atom_site_fract_z
_atom_site_U_iso_or_equiv
_atom_site_adp_type
_atom_site_occupancy
_atom_site_site_symmetry_order
_atom_site_calc_flag
_atom_site_refinement_flags_posn
_atom_site_refinement_flags_adp
_atom_site_refinement_flags_occupancy
_atom_site_disorder_assembly
_atom_site_disorder_group
O1 O 0.13723(13) 1.08699(17) 0.68985(10) 0.0421(5) Uani 1 1 d . . . . .
O2 O 0.28019(11) 1.16763(13) 0.42933(10) 0.0327(4) Uani 1 1 d . . . . .
O3 O 0.33584(11) 1.02814(14) 0.40051(11) 0.0373(5) Uani 1 1 d . . . . .
N1 N 0.21068(12) 0.92025(14) 0.41621(11) 0.0250(5) Uani 1 1 d . . . . .
N2 N 0.23448(13) 0.87934(15) 0.52379(11) 0.0279(5) Uani 1 1 d . . . . .
C1 C 0.20262(15) 1.02577(17) 0.42865(13) 0.0248(5) Uani 1 1 d . . . . .
C2 C 0.18242(15) 1.04034(18) 0.49860(13) 0.0252(5) Uani 1 1 d . . . . .
C3 C 0.15061(17) 1.12740(19) 0.52063(14) 0.0328(6) Uani 1 1 d . . . . .
H3 H 0.138373 1.177491 0.491180 0.039 Uiso 1 1 calc R U . . .
C4 C 0.13687(17) 1.1412(2) 0.58450(15) 0.0339(6) Uani 1 1 d . . . . .
H4 H 0.115831 1.200870 0.599054 0.041 Uiso 1 1 calc R U . . .
C5 C 0.15397(15) 1.0674(2) 0.62770(14) 0.0301(6) Uani 1 1 d . . . . .
C6 C 0.18562(15) 0.9812(2) 0.60657(14) 0.0297(6) Uani 1 1 d . . . . .
H6 H 0.197183 0.930971 0.636079 0.036 Uiso 1 1 calc R U . . .
C7 C 0.20067(14) 0.96791(18) 0.54167(13) 0.0254(5) Uani 1 1 d . . . . .
C8 C 0.23764(14) 0.86088(17) 0.46349(14) 0.0248(5) Uani 1 1 d . . . . .
C9 C 0.28123(15) 1.07281(18) 0.41730(13) 0.0264(5) Uani 1 1 d . . . . .
C10 C 0.35177(17) 1.2183(2) 0.42034(19) 0.0408(7) Uani 1 1 d . . . . .
H10A H 0.372597 1.203892 0.377662 0.049 Uiso 1 1 calc R U . . .
H10B H 0.388715 1.197055 0.452803 0.049 Uiso 1 1 calc R U . . .
C11 C 0.3364(2) 1.3249(2) 0.4268(3) 0.0634(12) Uani 1 1 d . . . . .
H11A H 0.302284 1.345802 0.392773 0.095 Uiso 1 1 calc R U . . .
H11B H 0.383801 1.361093 0.423780 0.095 Uiso 1 1 calc R U . . .
H11C H 0.312854 1.337580 0.468218 0.095 Uiso 1 1 calc R U . . .
C12 C 0.14211(15) 1.06977(17) 0.38483(13) 0.0265(5) Uani 1 1 d . . . . .
C13 C 0.15858(18) 1.1313(2) 0.33452(15) 0.0346(7) Uani 1 1 d . . . . .
H13 H 0.209398 1.148822 0.326086 0.041 Uiso 1 1 calc R U . . .
C14 C 0.1010(2) 1.1676(2) 0.29617(17) 0.0480(9) Uani 1 1 d . . . . .
H14 H 0.112682 1.210491 0.262077 0.058 Uiso 1 1 calc R U . . .
C15 C 0.0273(2) 1.1417(2) 0.30746(19) 0.0518(9) Uani 1 1 d . . . . .
H15 H -0.011863 1.166690 0.281256 0.062 Uiso 1 1 calc R U . . .
C16 C 0.01032(19) 1.0794(2) 0.35687(18) 0.0440(8) Uani 1 1 d . . . . .
H16 H -0.040441 1.060583 0.364289 0.053 Uiso 1 1 calc R U . . .
C17 C 0.06713(15) 1.0442(2) 0.39570(15) 0.0328(6) Uani 1 1 d . . . . .
H17 H 0.054936 1.002108 0.430099 0.039 Uiso 1 1 calc R U . . .
C18 C 0.1459(3) 1.0096(3) 0.73379(19) 0.0667(13) Uani 1 1 d . . . . .
H18A H 0.113192 0.955302 0.721465 0.100 Uiso 1 1 calc R U . . .
H18B H 0.132113 1.032129 0.776488 0.100 Uiso 1 1 calc R U . . .
H18C H 0.198537 0.987862 0.733852 0.100 Uiso 1 1 calc R U . . .
C19 C 0.27493(15) 0.76651(18) 0.44598(13) 0.0266(6) Uani 1 1 d . . . . .
C20 C 0.24121(17) 0.67740(19) 0.46034(15) 0.0329(6) Uani 1 1 d . . . . .
H20 H 0.191768 0.675746 0.477650 0.039 Uiso 1 1 calc R U . . .
C21 C 0.27978(19) 0.5914(2) 0.44938(15) 0.0395(7) Uani 1 1 d . . . . .
H21 H 0.256211 0.530747 0.458259 0.047 Uiso 1 1 calc R U . . .
C22 C 0.35260(19) 0.5932(2) 0.42552(16) 0.0401(7) Uani 1 1 d . . . . .
H22 H 0.379270 0.534017 0.418961 0.048 Uiso 1 1 calc R U . . .
C23 C 0.38633(17) 0.6815(2) 0.41127(15) 0.0374(7) Uani 1 1 d . . . . .
H23 H 0.436179 0.682956 0.394808 0.045 Uiso 1 1 calc R U . . .
C24 C 0.34745(15) 0.76766(19) 0.42102(15) 0.0305(6) Uani 1 1 d . . . . .
H24 H 0.370517 0.828043 0.410558 0.037 Uiso 1 1 calc R U . . .
C25 C 0.21290(15) 0.89150(19) 0.34873(13) 0.0273(6) Uani 1 1 d . . . . .
H25A H 0.246253 0.834085 0.344225 0.033 Uiso 1 1 calc R U . . .
H25B H 0.235323 0.945354 0.323748 0.033 Uiso 1 1 calc R U . . .
C26 C 0.13670(15) 0.86704(18) 0.32103(14) 0.0278(6) Uani 1 1 d . . . . .
C27 C 0.11424(17) 0.9082(2) 0.26376(14) 0.0329(6) Uani 1 1 d . . . . .
H27 H 0.146175 0.953641 0.242868 0.040 Uiso 1 1 calc R U . . .
C28 C 0.04538(19) 0.8835(2) 0.23677(17) 0.0425(8) Uani 1 1 d . . . . .
H28 H 0.029920 0.913000 0.198019 0.051 Uiso 1 1 calc R U . . .
C29 C -0.00060(19) 0.8160(2) 0.2662(2) 0.0480(9) Uani 1 1 d . . . . .
H29 H -0.047306 0.798037 0.247477 0.058 Uiso 1 1 calc R U . . .
C30 C 0.02170(17) 0.7747(2) 0.32304(19) 0.0448(8) Uani 1 1 d . . . . .
H30 H -0.009924 0.728232 0.343259 0.054 Uiso 1 1 calc R U . . .
C31 C 0.08978(16) 0.8003(2) 0.35109(15) 0.0336(6) Uani 1 1 d . . . . .
H31 H 0.104195 0.772223 0.390594 0.040 Uiso 1 1 calc R U . . .
O1A O 0.61728(13) 0.57284(16) 0.31757(10) 0.0419(5) Uani 1 1 d . . . . .
O2A O 0.48529(10) 0.65338(12) 0.57558(10) 0.0300(4) Uani 1 1 d . . . . .
O3A O 0.42626(11) 0.51922(14) 0.61047(11) 0.0377(5) Uani 1 1 d . . . . .
N1A N 0.54626(13) 0.40261(15) 0.59165(11) 0.0259(5) Uani 1 1 d . . . . .
N2A N 0.52025(13) 0.36544(16) 0.48388(11) 0.0298(5) Uani 1 1 d . . . . .
C1A C 0.55812(14) 0.50814(18) 0.57959(14) 0.0249(5) Uani 1 1 d . . . . .
C2A C 0.57934(14) 0.52226(18) 0.50977(13) 0.0250(5) Uani 1 1 d . . . . .
C3A C 0.61462(16) 0.60663(19) 0.48788(14) 0.0307(6) Uani 1 1 d . . . . .
H3A H 0.630720 0.654339 0.517677 0.037 Uiso 1 1 calc R U . . .
C4A C 0.62661(17) 0.62220(19) 0.42390(15) 0.0339(6) Uani 1 1 d . . . . .
H4A H 0.650409 0.680251 0.409669 0.041 Uiso 1 1 calc R U . . .
C5A C 0.60338(16) 0.5517(2) 0.38023(14) 0.0303(6) Uani 1 1 d . . . . .
C6A C 0.56933(15) 0.4673(2) 0.40096(14) 0.0295(6) Uani 1 1 d . . . . .
H6A H 0.554393 0.419076 0.371083 0.035 Uiso 1 1 calc R U . . .
C7A C 0.55667(14) 0.45250(18) 0.46611(14) 0.0251(5) Uani 1 1 d . . . . .
C8A C 0.51767(14) 0.34599(18) 0.54409(13) 0.0261(5) Uani 1 1 d . . . . .
C9A C 0.48145(15) 0.56012(19) 0.59130(13) 0.0266(5) Uani 1 1 d . . . . .
C10A C 0.41587(16) 0.7087(2) 0.58311(16) 0.0342(6) Uani 1 1 d . . . . .
H10C H 0.398842 0.706797 0.627956 0.041 Uiso 1 1 calc R U . . .
H10D H 0.375629 0.681078 0.555933 0.041 Uiso 1 1 calc R U . . .
C11A C 0.43285(18) 0.8116(2) 0.56354(18) 0.0421(7) Uani 1 1 d . . . . .
H11D H 0.454599 0.811743 0.520672 0.063 Uiso 1 1 calc R U . . .
H11E H 0.468838 0.840311 0.593527 0.063 Uiso 1 1 calc R U . . .
H11F H 0.386210 0.849801 0.563648 0.063 Uiso 1 1 calc R U . . .
C12A C 0.61891(14) 0.54902(18) 0.62440(13) 0.0254(5) Uani 1 1 d . . . . .
C13A C 0.60154(17) 0.6051(2) 0.67692(15) 0.0334(6) Uani 1 1 d . . . . .
H13A H 0.550596 0.622167 0.685234 0.040 Uiso 1 1 calc R U . . .
C14A C 0.65834(19) 0.6369(2) 0.71787(17) 0.0443(8) Uani 1 1 d . . . . .
H14A H 0.645913 0.675692 0.753812 0.053 Uiso 1 1 calc R U . . .
C15A C 0.73258(19) 0.6122(2) 0.70638(17) 0.0441(8) Uani 1 1 d . . . . .
H15A H 0.771201 0.633644 0.734390 0.053 Uiso 1 1 calc R U . . .
C16A C 0.75024(17) 0.5562(2) 0.65383(16) 0.0366(7) Uani 1 1 d . . . . .
H16A H 0.801187 0.539010 0.645641 0.044 Uiso 1 1 calc R U . . .
C17A C 0.69404(15) 0.52501(19) 0.61319(14) 0.0296(6) Uani 1 1 d . . . . .
H17A H 0.706774 0.486690 0.577108 0.036 Uiso 1 1 calc R U . . .
C18A C 0.59304(19) 0.5030(3) 0.27219(16) 0.0450(8) Uani 1 1 d . . . . .
H18D H 0.604791 0.526370 0.229249 0.068 Uiso 1 1 calc R U . . .
H18E H 0.538535 0.493302 0.276187 0.068 Uiso 1 1 calc R U . . .
H18F H 0.619066 0.441102 0.279784 0.068 Uiso 1 1 calc R U . . .
C19A C 0.47866(16) 0.25259(19) 0.56124(14) 0.0299(6) Uani 1 1 d . . . . .
C20A C 0.51118(18) 0.1633(2) 0.54751(17) 0.0393(7) Uani 1 1 d . . . . .
H20A H 0.560384 0.160385 0.529795 0.047 Uiso 1 1 calc R U . . .
C21A C 0.4714(2) 0.0777(2) 0.5598(2) 0.0511(9) Uani 1 1 d . . . . .
H21A H 0.494039 0.016321 0.551153 0.061 Uiso 1 1 calc R U . . .
C22A C 0.3998(2) 0.0815(2) 0.5843(2) 0.0534(9) Uani 1 1 d . . . . .
H22A H 0.372782 0.022931 0.591752 0.064 Uiso 1 1 calc R U . . .
C23A C 0.3669(2) 0.1703(2) 0.5981(2) 0.0496(9) Uani 1 1 d . . . . .
H23A H 0.317264 0.172756 0.614985 0.059 Uiso 1 1 calc R U . . .
C24A C 0.40671(18) 0.2561(2) 0.58709(17) 0.0401(7) Uani 1 1 d . . . . .
H24A H 0.384595 0.317215 0.597297 0.048 Uiso 1 1 calc R U . . .
C25A C 0.54690(16) 0.37090(19) 0.65853(14) 0.0297(6) Uani 1 1 d . . . . .
H25C H 0.512181 0.314922 0.663388 0.036 Uiso 1 1 calc R U . . .
H25D H 0.527662 0.424608 0.685464 0.036 Uiso 1 1 calc R U . . .
C26A C 0.62435(15) 0.34145(18) 0.68220(13) 0.0272(6) Uani 1 1 d . . . . .
C27A C 0.64822(18) 0.3696(2) 0.74199(14) 0.0370(7) Uani 1 1 d . . . . .
H27A H 0.615285 0.405788 0.768679 0.044 Uiso 1 1 calc R U . . .
C28A C 0.71958(19) 0.3458(2) 0.76342(16) 0.0430(7) Uani 1 1 d . . . . .
H28A H 0.735595 0.365940 0.804500 0.052 Uiso 1 1 calc R U . . .
C29A C 0.76749(18) 0.2926(2) 0.72501(17) 0.0397(7) Uani 1 1 d . . . . .
H29A H 0.816928 0.277575 0.739300 0.048 Uiso 1 1 calc R U . . .
C30A C 0.74379(17) 0.26130(19) 0.66604(16) 0.0351(7) Uani 1 1 d . . . . .
H30A H 0.776255 0.222969 0.640236 0.042 Uiso 1 1 calc R U . . .
C31A C 0.67228(16) 0.28591(19) 0.64437(14) 0.0312(6) Uani 1 1 d . . . . .
H31A H 0.656055 0.264717 0.603567 0.037 Uiso 1 1 calc R U . . .

loop_
_atom_site_aniso_label
_atom_site_aniso_U_11
_atom_site_aniso_U_22
_atom_site_aniso_U_33
_atom_site_aniso_U_23
_atom_site_aniso_U_13
_atom_site_aniso_U_12
O1 0.0521(13) 0.0491(12) 0.0251(11) -0.0012(9) 0.0083(9) 0.0120(10)
O2 0.0309(10) 0.0260(9) 0.0411(12) -0.0009(8) 0.0010(8) -0.0050(8)
O3 0.0306(11) 0.0360(10) 0.0454(13) -0.0057(10) 0.0062(9) -0.0003(8)
N1 0.0300(11) 0.0222(10) 0.0228(11) -0.0019(9) 0.0007(9) 0.0012(8)
N2 0.0312(12) 0.0265(11) 0.0261(12) 0.0013(9) 0.0015(9) 0.0051(9)
C1 0.0309(13) 0.0217(11) 0.0218(14) -0.0002(10) 0.0007(10) 0.0009(10)
C2 0.0288(13) 0.0227(11) 0.0241(14) -0.0009(11) 0.0021(11) -0.0011(10)
C3 0.0429(17) 0.0245(13) 0.0311(16) 0.0015(11) 0.0044(13) 0.0041(11)
C4 0.0406(16) 0.0275(13) 0.0335(16) -0.0051(12) 0.0063(13) 0.0059(12)
C5 0.0283(14) 0.0368(14) 0.0252(14) -0.0043(12) 0.0035(11) 0.0009(11)
C6 0.0302(14) 0.0321(14) 0.0268(15) 0.0032(11) 0.0007(11) 0.0036(11)
C7 0.0236(13) 0.0256(12) 0.0270(14) -0.0021(11) 0.0018(10) -0.0009(10)
C8 0.0226(13) 0.0242(11) 0.0276(14) 0.0003(11) 0.0017(10) -0.0008(10)
C9 0.0303(14) 0.0259(12) 0.0232(13) 0.0012(11) -0.0021(11) 0.0021(10)
C10 0.0301(15) 0.0329(14) 0.060(2) -0.0020(15) -0.0007(14) -0.0087(12)
C11 0.0421(19) 0.0309(16) 0.117(4) 0.004(2) -0.015(2) -0.0104(14)
C12 0.0327(14) 0.0212(11) 0.0258(14) -0.0034(11) -0.0009(11) 0.0033(10)
C13 0.0433(17) 0.0300(14) 0.0304(16) 0.0029(12) -0.0059(13) -0.0030(12)
C14 0.069(2) 0.0335(16) 0.042(2) 0.0072(14) -0.0196(17) -0.0008(15)
C15 0.054(2) 0.0408(17) 0.061(2) -0.0050(17) -0.0251(18) 0.0135(15)
C16 0.0354(17) 0.0434(17) 0.053(2) -0.0148(16) -0.0046(14) 0.0092(13)
C17 0.0338(15) 0.0299(13) 0.0345(16) -0.0066(12) 0.0020(12) 0.0043(11)
C18 0.092(3) 0.083(3) 0.0254(19) 0.0066(18) 0.0092(19) 0.047(2)
C19 0.0300(14) 0.0246(12) 0.0251(14) -0.0007(10) -0.0023(10) 0.0020(11)
C20 0.0355(15) 0.0275(12) 0.0358(16) -0.0011(12) 0.0061(12) -0.0001(12)
C21 0.055(2) 0.0242(13) 0.0389(18) -0.0008(12) 0.0032(14) -0.0009(13)
C22 0.0521(19) 0.0259(13) 0.0425(18) -0.0054(13) 0.0016(15) 0.0127(13)
C23 0.0337(15) 0.0411(15) 0.0376(17) -0.0056(14) 0.0033(12) 0.0078(12)
C24 0.0308(14) 0.0281(12) 0.0326(15) -0.0002(12) 0.0015(12) 0.0003(11)
C25 0.0299(14) 0.0274(13) 0.0245(14) -0.0027(11) 0.0018(11) 0.0030(10)
C26 0.0317(15) 0.0229(12) 0.0289(14) -0.0071(11) 0.0012(11) 0.0057(10)
C27 0.0399(16) 0.0326(13) 0.0264(15) -0.0039(12) -0.0004(12) 0.0057(12)
C28 0.0484(19) 0.0401(16) 0.0391(17) -0.0073(14) -0.0144(15) 0.0101(14)
C29 0.0383(18) 0.0344(15) 0.071(3) -0.0107(17) -0.0211(17) 0.0041(13)
C30 0.0308(16) 0.0297(14) 0.074(3) 0.0029(16) -0.0054(15) 0.0019(12)
C31 0.0331(15) 0.0286(13) 0.0390(17) -0.0014(13) -0.0008(12) 0.0056(11)
O1A 0.0554(13) 0.0445(12) 0.0259(11) 0.0036(9) 0.0066(9) -0.0040(10)
O2A 0.0263(10) 0.0264(9) 0.0372(11) 0.0018(8) 0.0000(8) 0.0046(7)
O3A 0.0280(10) 0.0356(10) 0.0497(14) 0.0082(10) 0.0084(9) 0.0001(8)
N1A 0.0289(12) 0.0249(10) 0.0238(12) 0.0028(9) 0.0008(9) 0.0000(9)
N2A 0.0320(13) 0.0274(10) 0.0300(13) -0.0016(10) -0.0013(10) -0.0041(9)
C1A 0.0251(13) 0.0233(11) 0.0262(15) 0.0000(10) 0.0022(10) 0.0006(10)
C2A 0.0253(13) 0.0247(12) 0.0250(14) 0.0017(11) 0.0002(10) 0.0022(10)
C3A 0.0377(15) 0.0253(12) 0.0290(15) -0.0025(11) 0.0035(12) -0.0032(11)
C4A 0.0415(16) 0.0258(12) 0.0342(16) 0.0041(12) 0.0075(13) -0.0030(11)
C5A 0.0319(14) 0.0328(14) 0.0264(15) 0.0027(12) 0.0036(11) 0.0045(11)
C6A 0.0332(15) 0.0318(13) 0.0237(14) -0.0037(11) -0.0018(11) 0.0008(11)
C7A 0.0242(13) 0.0244(12) 0.0268(14) -0.0001(11) 0.0003(10) 0.0003(10)
C8A 0.0227(13) 0.0248(12) 0.0308(15) -0.0011(11) 0.0011(10) 0.0008(10)
C9A 0.0276(14) 0.0297(12) 0.0225(13) -0.0009(11) 0.0001(10) 0.0002(11)
C10A 0.0275(14) 0.0352(14) 0.0399(17) -0.0025(13) -0.0020(12) 0.0094(11)
C11A 0.0406(17) 0.0310(14) 0.055(2) -0.0049(14) -0.0118(15) 0.0065(13)
C12A 0.0276(13) 0.0224(11) 0.0261(14) 0.0016(10) -0.0009(11) 0.0013(10)
C13A 0.0324(15) 0.0352(15) 0.0326(16) -0.0061(12) -0.0021(12) 0.0096(12)
C14A 0.050(2) 0.0420(16) 0.0407(19) -0.0149(14) -0.0136(15) 0.0132(14)
C15A 0.0390(18) 0.0433(16) 0.050(2) -0.0075(15) -0.0157(15) 0.0030(14)
C16A 0.0256(14) 0.0402(15) 0.0440(18) 0.0016(14) -0.0042(12) 0.0021(12)
C17A 0.0312(14) 0.0270(13) 0.0306(15) 0.0007(11) 0.0040(11) 0.0018(11)
C18A 0.0458(18) 0.066(2) 0.0228(16) -0.0010(15) 0.0037(13) -0.0047(16)
C19A 0.0315(14) 0.0274(12) 0.0307(15) 0.0036(11) -0.0014(11) -0.0028(11)
C20A 0.0390(17) 0.0302(14) 0.0486(19) 0.0027(13) 0.0044(14) 0.0003(12)
C21A 0.056(2) 0.0270(14) 0.070(3) 0.0053(16) 0.0079(18) -0.0013(14)
C22A 0.058(2) 0.0318(15) 0.071(3) 0.0074(17) 0.0062(19) -0.0155(15)
C23A 0.0417(19) 0.0450(17) 0.062(2) 0.0066(17) 0.0115(16) -0.0100(14)
C24A 0.0369(17) 0.0313(14) 0.052(2) 0.0012(14) 0.0055(14) -0.0022(12)
C25A 0.0335(15) 0.0301(13) 0.0254(14) 0.0039(11) 0.0049(11) 0.0014(11)
C26A 0.0325(15) 0.0228(12) 0.0262(14) 0.0074(10) 0.0005(11) -0.0015(10)
C27A 0.0463(18) 0.0377(15) 0.0269(15) 0.0033(13) 0.0011(12) 0.0068(13)
C28A 0.054(2) 0.0470(17) 0.0280(16) 0.0062(14) -0.0103(14) 0.0034(15)
C29A 0.0354(16) 0.0348(14) 0.0489(19) 0.0128(14) -0.0072(14) 0.0048(12)
C30A 0.0344(15) 0.0242(12) 0.0467(19) 0.0031(12) 0.0025(13) 0.0020(11)
C31A 0.0358(15) 0.0250(12) 0.0328(15) 0.0005(11) 0.0009(12) -0.0018(11)

loop_
_atom_type_symbol
_atom_type_description
_atom_type_scat_dispersion_real
_atom_type_scat_dispersion_imag
_atom_type_scat_source
C C 0.0181 0.0091 'International Tables Vol C Tables 4.2.6.8 and 6.1.1.4'
H H 0.0000 0.0000 'International Tables Vol C Tables 4.2.6.8 and 6.1.1.4'
N N 0.0311 0.0180 'International Tables Vol C Tables 4.2.6.8 and 6.1.1.4'
O O 0.0492 0.0322 'International Tables Vol C Tables 4.2.6.8 and 6.1.1.4'

loop_
_exptl_crystal_face_index_h
_exptl_crystal_face_index_k
_exptl_crystal_face_index_l
_exptl_crystal_face_perp_dist
1.00 -1.00 1.00 0.1210
-1.00 1.00 -1.00 0.1490
0.00 0.00 1.00 0.0790
0.00 0.00 -1.00 0.0850
0.00 1.00 1.00 0.1410
1.00 -1.00 0.00 0.1110
-1.00 0.00 1.00 0.1190
1.00 0.00 -1.00 0.1390
1.00 0.00 1.00 0.0670
-1.00 0.00 -1.00 0.0420
0.00 1.00 -1.00 0.1560
0.00 -1.00 1.00 0.1480
-1.00 -1.00 -1.00 0.1020
1.00 1.00 1.00 0.1300

loop_
_geom_angle_atom_site_label_1
_geom_angle_atom_site_label_2
_geom_angle_atom_site_label_3
_geom_angle
_geom_angle_site_symmetry_1
_geom_angle_site_symmetry_3
_geom_angle_publ_flag
C5 O1 C18 116.9(3) . . ?
C9 O2 C10 115.5(2) . . ?
C8 N1 C1 119.2(2) . . ?
C8 N1 C25 121.9(2) . . ?
C25 N1 C1 115.8(2) . . ?
C8 N2 C7 116.7(2) . . ?
N1 C1 C2 108.7(2) . . ?
N1 C1 C9 107.0(2) . . ?
N1 C1 C12 110.3(2) . . ?
C2 C1 C9 107.7(2) . . ?
C2 C1 C12 111.2(2) . . ?
C12 C1 C9 111.8(2) . . ?
C3 C2 C1 121.7(2) . . ?
C7 C2 C1 118.8(2) . . ?
C7 C2 C3 119.4(3) . . ?
C2 C3 H3 119.6 . . ?
C4 C3 C2 120.7(3) . . ?
C4 C3 H3 119.6 . . ?
C3 C4 H4 120.1 . . ?
C3 C4 C5 119.7(3) . . ?
C5 C4 H4 120.1 . . ?
O1 C5 C4 115.6(2) . . ?
O1 C5 C6 124.3(3) . . ?
C6 C5 C4 120.1(3) . . ?
C5 C6 H6 119.9 . . ?
C5 C6 C7 120.1(3) . . ?
C7 C6 H6 119.9 . . ?
C2 C7 N2 123.1(2) . . ?
C2 C7 C6 119.9(2) . . ?
C6 C7 N2 117.0(2) . . ?
N1 C8 C19 119.3(2) . . ?
N2 C8 N1 125.3(2) . . ?
N2 C8 C19 115.4(2) . . ?
O2 C9 C1 111.4(2) . . ?
O3 C9 O2 124.7(2) . . ?
O3 C9 C1 123.9(2) . . ?
O2 C10 H10A 110.3 . . ?
O2 C10 H10B 110.3 . . ?
O2 C10 C11 107.2(3) . . ?
H10A C10 H10B 108.5 . . ?
C11 C10 H10A 110.3 . . ?
C11 C10 H10B 110.3 . . ?
C10 C11 H11A 109.5 . . ?
C10 C11 H11B 109.5 . . ?
C10 C11 H11C 109.5 . . ?
H11A C11 H11B 109.5 . . ?
H11A C11 H11C 109.5 . . ?
H11B C11 H11C 109.5 . . ?
C13 C12 C1 123.3(2) . . ?
C13 C12 C17 118.7(3) . . ?
C17 C12 C1 118.0(2) . . ?
C12 C13 H13 119.8 . . ?
C12 C13 C14 120.3(3) . . ?
C14 C13 H13 119.8 . . ?
C13 C14 H14 119.8 . . ?
C15 C14 C13 120.3(3) . . ?
C15 C14 H14 119.8 . . ?
C14 C15 H15 120.1 . . ?
C14 C15 C16 119.8(3) . . ?
C16 C15 H15 120.1 . . ?
C15 C16 H16 119.9 . . ?
C15 C16 C17 120.1(3) . . ?
C17 C16 H16 119.9 . . ?
C12 C17 H17 119.7 . . ?
C16 C17 C12 120.7(3) . . ?
C16 C17 H17 119.7 . . ?
O1 C18 H18A 109.5 . . ?
O1 C18 H18B 109.5 . . ?
O1 C18 H18C 109.5 . . ?
H18A C18 H18B 109.5 . . ?
H18A C18 H18C 109.5 . . ?
H18B C18 H18C 109.5 . . ?
C20 C19 C8 121.0(2) . . ?
C24 C19 C8 119.4(2) . . ?
C24 C19 C20 119.3(2) . . ?
C19 C20 H20 120.0 . . ?
C21 C20 C19 120.0(3) . . ?
C21 C20 H20 120.0 . . ?
C20 C21 H21 119.8 . . ?
C20 C21 C22 120.4(3) . . ?
C22 C21 H21 119.8 . . ?
C21 C22 H22 120.1 . . ?
C23 C22 C21 119.8(3) . . ?
C23 C22 H22 120.1 . . ?
C22 C23 H23 120.0 . . ?
C22 C23 C24 120.0(3) . . ?
C24 C23 H23 120.0 . . ?
C19 C24 H24 119.7 . . ?
C23 C24 C19 120.5(3) . . ?
C23 C24 H24 119.7 . . ?
N1 C25 H25A 108.8 . . ?
N1 C25 H25B 108.8 . . ?
N1 C25 C26 114.0(2) . . ?
H25A C25 H25B 107.6 . . ?
C26 C25 H25A 108.8 . . ?
C26 C25 H25B 108.8 . . ?
C27 C26 C25 120.1(3) . . ?
C27 C26 C31 119.4(3) . . ?
C31 C26 C25 120.5(3) . . ?
C26 C27 H27 119.8 . . ?
C26 C27 C28 120.5(3) . . ?
C28 C27 H27 119.8 . . ?
C27 C28 H28 120.0 . . ?
C29 C28 C27 120.0(3) . . ?
C29 C28 H28 120.0 . . ?
C28 C29 H29 120.2 . . ?
C30 C29 C28 119.6(3) . . ?
C30 C29 H29 120.2 . . ?
C29 C30 H30 119.6 . . ?
C29 C30 C31 120.9(3) . . ?
C31 C30 H30 119.6 . . ?
C26 C31 H31 120.2 . . ?
C30 C31 C26 119.6(3) . . ?
C30 C31 H31 120.2 . . ?
C5A O1A C18A 116.6(2) . . ?
C9A O2A C10A 115.7(2) . . ?
C8A N1A C1A 118.9(2) . . ?
C8A N1A C25A 122.3(2) . . ?
C25A N1A C1A 116.8(2) . . ?
C8A N2A C7A 116.8(2) . . ?
N1A C1A C2A 108.8(2) . . ?
N1A C1A C9A 107.2(2) . . ?
N1A C1A C12A 110.5(2) . . ?
C2A C1A C9A 108.0(2) . . ?
C2A C1A C12A 111.7(2) . . ?
C12A C1A C9A 110.4(2) . . ?
C3A C2A C1A 122.2(2) . . ?
C7A C2A C1A 118.5(2) . . ?
C7A C2A C3A 119.0(3) . . ?
C2A C3A H3A 119.3 . . ?
C4A C3A C2A 121.3(3) . . ?
C4A C3A H3A 119.3 . . ?
C3A C4A H4A 120.4 . . ?
C3A C4A C5A 119.2(3) . . ?
C5A C4A H4A 120.4 . . ?
O1A C5A C4A 115.6(2) . . ?
O1A C5A C6A 124.1(3) . . ?
C6A C5A C4A 120.3(3) . . ?
C5A C6A H6A 120.0 . . ?
C5A C6A C7A 120.1(3) . . ?
C7A C6A H6A 120.0 . . ?
C2A C7A N2A 122.9(3) . . ?
C2A C7A C6A 120.0(2) . . ?
C6A C7A N2A 117.1(2) . . ?
N1A C8A C19A 118.8(2) . . ?
N2A C8A N1A 125.9(2) . . ?
N2A C8A C19A 115.3(2) . . ?
O2A C9A C1A 111.0(2) . . ?
O3A C9A O2A 125.4(2) . . ?
O3A C9A C1A 123.6(2) . . ?
O2A C10A H10C 110.3 . . ?
O2A C10A H10D 110.3 . . ?
O2A C10A C11A 106.9(2) . . ?
H10C C10A H10D 108.6 . . ?
C11A C10A H10C 110.3 . . ?
C11A C10A H10D 110.3 . . ?
C10A C11A H11D 109.5 . . ?
C10A C11A H11E 109.5 . . ?
C10A C11A H11F 109.5 . . ?
H11D C11A H11E 109.5 . . ?
H11D C11A H11F 109.5 . . ?
H11E C11A H11F 109.5 . . ?
C13A C12A C1A 122.4(2) . . ?
C13A C12A C17A 118.7(3) . . ?
C17A C12A C1A 118.8(2) . . ?
C12A C13A H13A 119.8 . . ?
C12A C13A C14A 120.4(3) . . ?
C14A C13A H13A 119.8 . . ?
C13A C14A H14A 119.9 . . ?
C15A C14A C13A 120.3(3) . . ?
C15A C14A H14A 119.8 . . ?
C14A C15A H15A 120.3 . . ?
C14A C15A C16A 119.5(3) . . ?
C16A C15A H15A 120.3 . . ?
C15A C16A H16A 119.9 . . ?
C17A C16A C15A 120.2(3) . . ?
C17A C16A H16A 119.9 . . ?
C12A C17A H17A 119.6 . . ?
C16A C17A C12A 120.9(3) . . ?
C16A C17A H17A 119.6 . . ?
O1A C18A H18D 109.5 . . ?
O1A C18A H18E 109.5 . . ?
O1A C18A H18F 109.5 . . ?
H18D C18A H18E 109.5 . . ?
H18D C18A H18F 109.5 . . ?
H18E C18A H18F 109.5 . . ?
C20A C19A C8A 120.9(3) . . ?
C20A C19A C24A 119.7(3) . . ?
C24A C19A C8A 119.2(2) . . ?
C19A C20A H20A 120.1 . . ?
C19A C20A C21A 119.8(3) . . ?
C21A C20A H20A 120.1 . . ?
C20A C21A H21A 119.8 . . ?
C22A C21A C20A 120.3(3) . . ?
C22A C21A H21A 119.8 . . ?
C21A C22A H22A 119.8 . . ?
C21A C22A C23A 120.3(3) . . ?
C23A C22A H22A 119.8 . . ?
C22A C23A H23A 120.1 . . ?
C22A C23A C24A 119.7(3) . . ?
C24A C23A H23A 120.1 . . ?
C19A C24A C23A 120.1(3) . . ?
C19A C24A H24A 119.9 . . ?
C23A C24A H24A 119.9 . . ?
N1A C25A H25C 108.9 . . ?
N1A C25A H25D 108.9 . . ?
N1A C25A C26A 113.5(2) . . ?
H25C C25A H25D 107.7 . . ?
C26A C25A H25C 108.9 . . ?
C26A C25A H25D 108.9 . . ?
C27A C26A C25A 120.1(3) . . ?
C27A C26A C31A 119.0(3) . . ?
C31A C26A C25A 120.8(3) . . ?
C26A C27A H27A 119.6 . . ?
C26A C27A C28A 120.7(3) . . ?
C28A C27A H27A 119.6 . . ?
C27A C28A H28A 120.1 . . ?
C29A C28A C27A 119.9(3) . . ?
C29A C28A H28A 120.1 . . ?
C28A C29A H29A 119.9 . . ?
C30A C29A C28A 120.2(3) . . ?
C30A C29A H29A 119.9 . . ?
C29A C30A H30A 120.1 . . ?
C29A C30A C31A 119.8(3) . . ?
C31A C30A H30A 120.1 . . ?
C26A C31A H31A 119.9 . . ?
C30A C31A C26A 120.3(3) . . ?
C30A C31A H31A 119.9 . . ?

loop_
_geom_bond_atom_site_label_1
_geom_bond_atom_site_label_2
_geom_bond_distance
_geom_bond_site_symmetry_2
_geom_bond_publ_flag
O1 C5 1.366(3) . ?
O1 C18 1.416(4) . ?
O2 C9 1.326(3) . ?
O2 C10 1.460(3) . ?
O3 C9 1.200(3) . ?
N1 C1 1.478(3) . ?
N1 C8 1.371(3) . ?
N1 C25 1.472(3) . ?
N2 C7 1.407(3) . ?
N2 C8 1.293(4) . ?
C1 C2 1.526(4) . ?
C1 C9 1.555(4) . ?
C1 C12 1.538(4) . ?
C2 C3 1.400(4) . ?
C2 C7 1.383(4) . ?
C3 H3 0.9500 . ?
C3 C4 1.377(4) . ?
C4 H4 0.9500 . ?
C4 C5 1.394(4) . ?
C5 C6 1.382(4) . ?
C6 H6 0.9500 . ?
C6 C7 1.402(4) . ?
C8 C19 1.500(3) . ?
C10 H10A 0.9900 . ?
C10 H10B 0.9900 . ?
C10 C11 1.494(4) . ?
C11 H11A 0.9800 . ?
C11 H11B 0.9800 . ?
C11 H11C 0.9800 . ?
C12 C13 1.384(4) . ?
C12 C17 1.395(4) . ?
C13 H13 0.9500 . ?
C13 C14 1.394(4) . ?
C14 H14 0.9500 . ?
C14 C15 1.377(5) . ?
C15 H15 0.9500 . ?
C15 C16 1.378(5) . ?
C16 H16 0.9500 . ?
C16 C17 1.384(4) . ?
C17 H17 0.9500 . ?
C18 H18A 0.9800 . ?
C18 H18B 0.9800 . ?
C18 H18C 0.9800 . ?
C19 C20 1.394(4) . ?
C19 C24 1.390(4) . ?
C20 H20 0.9500 . ?
C20 C21 1.384(4) . ?
C21 H21 0.9500 . ?
C21 C22 1.386(5) . ?
C22 H22 0.9500 . ?
C22 C23 1.384(4) . ?
C23 H23 0.9500 . ?
C23 C24 1.384(4) . ?
C24 H24 0.9500 . ?
C25 H25A 0.9900 . ?
C25 H25B 0.9900 . ?
C25 C26 1.510(4) . ?
C26 C27 1.388(4) . ?
C26 C31 1.390(4) . ?
C27 H27 0.9500 . ?
C27 C28 1.389(4) . ?
C28 H28 0.9500 . ?
C28 C29 1.381(5) . ?
C29 H29 0.9500 . ?
C29 C30 1.379(5) . ?
C30 H30 0.9500 . ?
C30 C31 1.389(4) . ?
C31 H31 0.9500 . ?
O1A C5A 1.371(3) . ?
O1A C18A 1.419(4) . ?
O2A C9A 1.324(3) . ?
O2A C10A 1.456(3) . ?
O3A C9A 1.199(3) . ?
N1A C1A 1.485(3) . ?
N1A C8A 1.364(3) . ?
N1A C25A 1.471(3) . ?
N2A C7A 1.409(3) . ?
N2A C8A 1.294(4) . ?
C1A C2A 1.527(4) . ?
C1A C9A 1.556(4) . ?
C1A C12A 1.538(4) . ?
C2A C3A 1.394(4) . ?
C2A C7A 1.386(4) . ?
C3A H3A 0.9500 . ?
C3A C4A 1.378(4) . ?
C4A H4A 0.9500 . ?
C4A C5A 1.396(4) . ?
C5A C6A 1.377(4) . ?
C6A H6A 0.9500 . ?
C6A C7A 1.402(4) . ?
C8A C19A 1.501(3) . ?
C10A H10C 0.9900 . ?
C10A H10D 0.9900 . ?
C10A C11A 1.500(4) . ?
C11A H11D 0.9800 . ?
C11A H11E 0.9800 . ?
C11A H11F 0.9800 . ?
C12A C13A 1.380(4) . ?
C12A C17A 1.393(4) . ?
C13A H13A 0.9500 . ?
C13A C14A 1.395(4) . ?
C14A H14A 0.9500 . ?
C14A C15A 1.381(5) . ?
C15A H15A 0.9500 . ?
C15A C16A 1.382(5) . ?
C16A H16A 0.9500 . ?
C16A C17A 1.381(4) . ?
C17A H17A 0.9500 . ?
C18A H18D 0.9800 . ?
C18A H18E 0.9800 . ?
C18A H18F 0.9800 . ?
C19A C20A 1.385(4) . ?
C19A C24A 1.388(4) . ?
C20A H20A 0.9500 . ?
C20A C21A 1.395(4) . ?
C21A H21A 0.9500 . ?
C21A C22A 1.371(5) . ?
C22A H22A 0.9500 . ?
C22A C23A 1.382(5) . ?
C23A H23A 0.9500 . ?
C23A C24A 1.393(4) . ?
C24A H24A 0.9500 . ?
C25A H25C 0.9900 . ?
C25A H25D 0.9900 . ?
C25A C26A 1.517(4) . ?
C26A C27A 1.381(4) . ?
C26A C31A 1.392(4) . ?
C27A H27A 0.9500 . ?
C27A C28A 1.383(5) . ?
C28A H28A 0.9500 . ?
C28A C29A 1.381(5) . ?
C29A H29A 0.9500 . ?
C29A C30A 1.377(5) . ?
C30A H30A 0.9500 . ?
C30A C31A 1.390(4) . ?
C31A H31A 0.9500 . ?

loop_
_geom_torsion_atom_site_label_1
_geom_torsion_atom_site_label_2
_geom_torsion_atom_site_label_3
_geom_torsion_atom_site_label_4
_geom_torsion
_geom_torsion_site_symmetry_1
_geom_torsion_site_symmetry_2
_geom_torsion_site_symmetry_3
_geom_torsion_site_symmetry_4
_geom_torsion_publ_flag
O1 C5 C6 C7 179.9(3) . . . . ?
N1 C1 C2 C3 -161.5(2) . . . . ?
N1 C1 C2 C7 22.7(3) . . . . ?
N1 C1 C9 O2 -178.0(2) . . . . ?
N1 C1 C9 O3 1.2(4) . . . . ?
N1 C1 C12 C13 -108.7(3) . . . . ?
N1 C1 C12 C17 69.7(3) . . . . ?
N1 C8 C19 C20 -111.7(3) . . . . ?
N1 C8 C19 C24 74.9(3) . . . . ?
N1 C25 C26 C27 130.6(3) . . . . ?
N1 C25 C26 C31 -52.1(3) . . . . ?
N2 C8 C19 C20 68.9(3) . . . . ?
N2 C8 C19 C24 -104.5(3) . . . . ?
C1 N1 C8 N2 23.9(4) . . . . ?
C1 N1 C8 C19 -155.5(2) . . . . ?
C1 N1 C25 C26 -91.6(3) . . . . ?
C1 C2 C3 C4 -176.2(3) . . . . ?
C1 C2 C7 N2 -2.6(4) . . . . ?
C1 C2 C7 C6 177.3(2) . . . . ?
C1 C12 C13 C14 179.2(3) . . . . ?
C1 C12 C17 C16 -178.3(2) . . . . ?
C2 C1 C9 O2 -61.2(3) . . . . ?
C2 C1 C9 O3 117.9(3) . . . . ?
C2 C1 C12 C13 130.6(3) . . . . ?
C2 C1 C12 C17 -51.0(3) . . . . ?
C2 C3 C4 C5 -0.8(4) . . . . ?
C3 C2 C7 N2 -178.4(2) . . . . ?
C3 C2 C7 C6 1.5(4) . . . . ?
C3 C4 C5 O1 -178.9(3) . . . . ?
C3 C4 C5 C6 1.0(4) . . . . ?
C4 C5 C6 C7 0.1(4) . . . . ?
C5 C6 C7 N2 178.6(2) . . . . ?
C5 C6 C7 C2 -1.3(4) . . . . ?
C7 N2 C8 N1 -0.2(4) . . . . ?
C7 N2 C8 C19 179.2(2) . . . . ?
C7 C2 C3 C4 -0.5(4) . . . . ?
C8 N1 C1 C2 -32.8(3) . . . . ?
C8 N1 C1 C9 83.3(3) . . . . ?
C8 N1 C1 C12 -154.9(2) . . . . ?
C8 N1 C25 C26 108.4(3) . . . . ?
C8 N2 C7 C2 -10.5(4) . . . . ?
C8 N2 C7 C6 169.6(2) . . . . ?
C8 C19 C20 C21 -173.7(3) . . . . ?
C8 C19 C24 C23 172.6(3) . . . . ?
C9 O2 C10 C11 171.9(3) . . . . ?
C9 C1 C2 C3 82.8(3) . . . . ?
C9 C1 C2 C7 -92.9(3) . . . . ?
C9 C1 C12 C13 10.2(3) . . . . ?
C9 C1 C12 C17 -171.4(2) . . . . ?
C10 O2 C9 O3 0.5(4) . . . . ?
C10 O2 C9 C1 179.7(3) . . . . ?
C12 C1 C2 C3 -40.0(3) . . . . ?
C12 C1 C2 C7 144.3(2) . . . . ?
C12 C1 C9 O2 61.2(3) . . . . ?
C12 C1 C9 O3 -119.7(3) . . . . ?
C12 C13 C14 C15 -0.8(5) . . . . ?
C13 C12 C17 C16 0.1(4) . . . . ?
C13 C14 C15 C16 -0.1(5) . . . . ?
C14 C15 C16 C17 1.0(5) . . . . ?
C15 C16 C17 C12 -1.1(4) . . . . ?
C17 C12 C13 C14 0.8(4) . . . . ?
C18 O1 C5 C4 173.1(3) . . . . ?
C18 O1 C5 C6 -6.8(5) . . . . ?
C19 C20 C21 C22 1.5(5) . . . . ?
C20 C19 C24 C23 -0.9(4) . . . . ?
C20 C21 C22 C23 -1.4(5) . . . . ?
C21 C22 C23 C24 0.2(5) . . . . ?
C22 C23 C24 C19 1.0(5) . . . . ?
C24 C19 C20 C21 -0.4(4) . . . . ?
C25 N1 C1 C2 166.5(2) . . . . ?
C25 N1 C1 C9 -77.4(3) . . . . ?
C25 N1 C1 C12 44.4(3) . . . . ?
C25 N1 C8 N2 -176.7(2) . . . . ?
C25 N1 C8 C19 3.9(4) . . . . ?
C25 C26 C27 C28 177.7(3) . . . . ?
C25 C26 C31 C30 -176.5(3) . . . . ?
C26 C27 C28 C29 -1.3(5) . . . . ?
C27 C26 C31 C30 0.9(4) . . . . ?
C27 C28 C29 C30 1.1(5) . . . . ?
C28 C29 C30 C31 0.1(5) . . . . ?
C29 C30 C31 C26 -1.1(5) . . . . ?
C31 C26 C27 C28 0.3(4) . . . . ?
O1A C5A C6A C7A -179.3(3) . . . . ?
N1A C1A C2A C3A -161.1(2) . . . . ?
N1A C1A C2A C7A 24.7(3) . . . . ?
N1A C1A C9A O2A -173.9(2) . . . . ?
N1A C1A C9A O3A 4.3(4) . . . . ?
N1A C1A C12A C13A -103.7(3) . . . . ?
N1A C1A C12A C17A 73.4(3) . . . . ?
N1A C8A C19A C20A -109.8(3) . . . . ?
N1A C8A C19A C24A 74.8(4) . . . . ?
N1A C25A C26A C27A 137.9(3) . . . . ?
N1A C25A C26A C31A -42.2(3) . . . . ?
N2A C8A C19A C20A 70.8(4) . . . . ?
N2A C8A C19A C24A -104.6(3) . . . . ?
C1A N1A C8A N2A 22.4(4) . . . . ?
C1A N1A C8A C19A -157.0(2) . . . . ?
C1A N1A C25A C26A -90.5(3) . . . . ?
C1A C2A C3A C4A -173.5(3) . . . . ?
C1A C2A C7A N2A -5.2(4) . . . . ?
C1A C2A C7A C6A 174.4(2) . . . . ?
C1A C12A C13A C14A 177.1(3) . . . . ?
C1A C12A C17A C16A -176.9(3) . . . . ?
C2A C1A C9A O2A -56.8(3) . . . . ?
C2A C1A C9A O3A 121.4(3) . . . . ?
C2A C1A C12A C13A 135.0(3) . . . . ?
C2A C1A C12A C17A -47.9(3) . . . . ?
C2A C3A C4A C5A -0.4(4) . . . . ?
C3A C2A C7A N2A -179.6(2) . . . . ?
C3A C2A C7A C6A 0.0(4) . . . . ?
C3A C4A C5A O1A 179.9(3) . . . . ?
C3A C4A C5A C6A -0.4(4) . . . . ?
C4A C5A C6A C7A 1.1(4) . . . . ?
C5A C6A C7A N2A 178.8(2) . . . . ?
C5A C6A C7A C2A -0.8(4) . . . . ?
C7A N2A C8A N1A 0.8(4) . . . . ?
C7A N2A C8A C19A -179.8(2) . . . . ?
C7A C2A C3A C4A 0.6(4) . . . . ?
C8A N1A C1A C2A -32.9(3) . . . . ?
C8A N1A C1A C9A 83.7(3) . . . . ?
C8A N1A C1A C12A -155.8(2) . . . . ?
C8A N1A C25A C26A 105.9(3) . . . . ?
C8A N2A C7A C2A -9.3(4) . . . . ?
C8A N2A C7A C6A 171.1(3) . . . . ?
C8A C19A C20A C21A -175.4(3) . . . . ?
C8A C19A C24A C23A 174.3(3) . . . . ?
C9A O2A C10A C11A 179.4(2) . . . . ?
C9A C1A C2A C3A 82.8(3) . . . . ?
C9A C1A C2A C7A -91.4(3) . . . . ?
C9A C1A C12A C13A 14.8(4) . . . . ?
C9A C1A C12A C17A -168.1(2) . . . . ?
C10A O2A C9A O3A 0.4(4) . . . . ?
C10A O2A C9A C1A 178.5(2) . . . . ?
C12A C1A C2A C3A -38.8(3) . . . . ?
C12A C1A C2A C7A 147.0(2) . . . . ?
C12A C1A C9A O2A 65.6(3) . . . . ?
C12A C1A C9A O3A -116.2(3) . . . . ?
C12A C13A C14A C15A -0.2(5) . . . . ?
C13A C12A C17A C16A 0.3(4) . . . . ?
C13A C14A C15A C16A 0.3(5) . . . . ?
C14A C15A C16A C17A -0.1(5) . . . . ?
C15A C16A C17A C12A -0.2(4) . . . . ?
C17A C12A C13A C14A 0.0(4) . . . . ?
C18A O1A C5A C4A -179.0(3) . . . . ?
C18A O1A C5A C6A 1.4(4) . . . . ?
C19A C20A C21A C22A 1.2(6) . . . . ?
C20A C19A C24A C23A -1.2(5) . . . . ?
C20A C21A C22A C23A -1.2(6) . . . . ?
C21A C22A C23A C24A -0.1(6) . . . . ?
C22A C23A C24A C19A 1.2(6) . . . . ?
C24A C19A C20A C21A 0.0(5) . . . . ?
C25A N1A C1A C2A 163.0(2) . . . . ?
C25A N1A C1A C9A -80.4(3) . . . . ?
C25A N1A C1A C12A 40.0(3) . . . . ?
C25A N1A C8A N2A -174.4(3) . . . . ?
C25A N1A C8A C19A 6.2(4) . . . . ?
C25A C26A C27A C28A -178.0(3) . . . . ?
C25A C26A C31A C30A 178.5(2) . . . . ?
C26A C27A C28A C29A -0.5(5) . . . . ?
C27A C26A C31A C30A -1.5(4) . . . . ?
C27A C28A C29A C30A -1.5(5) . . . . ?
C28A C29A C30A C31A 2.0(4) . . . . ?
C29A C30A C31A C26A -0.5(4) . . . . ?
C31A C26A C27A C28A 2.0(4) . . . . ?
